data_4315202
loop_
_publ_author_name
'Richard D. Adams'
'Eszter Trufan'

_publ_section_title
;
 Rhodium-Germanium Carbonyl Complexes
;
_journal_name_full 'Inorganic Chemistry'
_journal_page_first 3029
_journal_page_last 3034
_journal_paper_doi 10.1021/ic9025848
_journal_volume 49
_journal_year 2010
_chemical_formula_sum 'C22 H15 Ge O4 Rh'
_chemical_formula_weight 518.84
_chemical_name_systematic
; 
 ? 
;
_space_group_IT_number 2
_symmetry_cell_setting triclinic
_symmetry_space_group_name_Hall '-P 1'
_symmetry_space_group_name_H-M 'P -1'
_atom_sites_solution_hydrogens geom
_atom_sites_solution_primary direct
_atom_sites_solution_secondary difmap
_audit_creation_method SHELXL-97
_cell_angle_alpha 86.8330(10)
_cell_angle_beta 68.8710(10)
_cell_angle_gamma 82.0250(10)
_cell_formula_units_Z 2
_cell_length_a 10.0145(7)
_cell_length_b 10.5419(7)
_cell_length_c 11.0141(8)
_cell_measurement_reflns_used 4953
_cell_measurement_temperature 150(2)
_cell_measurement_theta_max 26.42
_cell_measurement_theta_min 2.20
_cell_volume 1074.10(13)
_computing_cell_refinement 'SAINT+  V6.45 (Bruker, 2003)'
_computing_data_collection 'SMART V5.632 (Bruker, 2005)'
_computing_data_reduction 'SAINT+  V6.45'
_computing_molecular_graphics 'SHELXTL V6.1 (Sheldrick, 2000)'
_computing_publication_material 'SHELXTL V6.1'
_computing_structure_refinement 'SHELXL-97 (Sheldrick, 1997)'
_computing_structure_solution 'SHELXS-97 (Sheldrick, 1990)'
_diffrn_ambient_temperature 150(2)
_diffrn_measured_fraction_theta_full 0.994
_diffrn_measured_fraction_theta_max 0.994
_diffrn_measurement_device_type 'Bruker SMART APEX CCD diffractometer'
_diffrn_measurement_method 'omega scans'
_diffrn_radiation_monochromator graphite
_diffrn_radiation_source 'fine-focus sealed tube'
_diffrn_radiation_type MoK\a
_diffrn_radiation_wavelength 0.71073
_diffrn_reflns_av_R_equivalents 0.0297
_diffrn_reflns_av_sigmaI/netI 0.0298
_diffrn_reflns_limit_h_max 13
_diffrn_reflns_limit_h_min -13
_diffrn_reflns_limit_k_max 14
_diffrn_reflns_limit_k_min -14
_diffrn_reflns_limit_l_max 14
_diffrn_reflns_limit_l_min -14
_diffrn_reflns_number 19427
_diffrn_reflns_theta_full 28.42
_diffrn_reflns_theta_max 28.42
_diffrn_reflns_theta_min 1.95
_diffrn_standards_decay_% <1
_exptl_absorpt_coefficient_mu 2.190
_exptl_absorpt_correction_T_max 1.000
_exptl_absorpt_correction_T_min 0.815
_exptl_absorpt_correction_type multi-scan
_exptl_absorpt_process_details '(SADABS, Bruker, 1997)'
_exptl_crystal_colour colorless
_exptl_crystal_density_diffrn 1.604
_exptl_crystal_density_method 'not measured'
_exptl_crystal_description plate
_exptl_crystal_F_000 512
_exptl_crystal_size_max 0.18
_exptl_crystal_size_mid 0.16
_exptl_crystal_size_min 0.06
_refine_diff_density_max 0.538
_refine_diff_density_min -0.197
_refine_diff_density_rms 0.067
_refine_ls_extinction_method none
_refine_ls_goodness_of_fit_ref 0.990
_refine_ls_hydrogen_treatment refall
_refine_ls_matrix_type full
_refine_ls_number_parameters 313
_refine_ls_number_reflns 5372
_refine_ls_number_restraints 0
_refine_ls_restrained_S_all 0.990
_refine_ls_R_factor_all 0.0496
_refine_ls_R_factor_gt 0.0332
_refine_ls_shift/su_max 0.001
_refine_ls_shift/su_mean 0.000
_refine_ls_structure_factor_coef Fsqd
_refine_ls_weighting_details 'calc w=1/[\s^2^(Fo^2^)+(0.0438P)^2^+0.0000P] where P=(Fo^2^+2Fc^2^)/3'
_refine_ls_weighting_scheme calc
_refine_ls_wR_factor_gt 0.0745
_refine_ls_wR_factor_ref 0.0823
_reflns_number_gt 4036
_reflns_number_total 5372
_reflns_threshold_expression >2sigma(I)
_cod_data_source_file ic9025848_si_001_1.cif
_cod_data_source_block RhGeO4C22H15
_cod_depositor_comments
;
The following automatic conversions were performed:

'_symmetry_cell_setting' value 'Triclinic' changed to 'triclinic'
according to the built-in table from CIF Core dictionary named
'cif_core.dic' version 2.4.1 from 2010-06-29.

Automatic conversion script
Id: cif_fix_values 1646 2011-03-28 12:23:43Z adriana 
;
_cod_database_code 4315202

loop_
_symmetry_equiv_pos_as_xyz
'x, y, z'
'-x, -y, -z'

loop_
_atom_site_label
_atom_site_type_symbol
_atom_site_fract_x
_atom_site_fract_y
_atom_site_fract_z
_atom_site_U_iso_or_equiv
_atom_site_adp_type
_atom_site_occupancy
_atom_site_symmetry_multiplicity
_atom_site_calc_flag
_atom_site_refinement_flags
_atom_site_disorder_assembly
_atom_site_disorder_group
Rh1 Rh 0.73661(2) 0.63632(2) 0.31003(2) 0.05578(9) Uani 1 1 d . . .
Ge1 Ge 0.62716(3) 0.79469(3) 0.18315(3) 0.05065(9) Uani 1 1 d . . .
O11 O 1.0077(3) 0.6263(3) 0.0623(3) 0.0959(8) Uani 1 1 d . . .
O12 O 0.6789(4) 0.8590(3) 0.4970(3) 0.1135(10) Uani 1 1 d . . .
O13 O 0.8738(3) 0.4401(3) 0.4623(3) 0.1141(9) Uani 1 1 d . . .
O14 O 0.4804(3) 0.4934(2) 0.3386(3) 0.0962(8) Uani 1 1 d . . .
C11 C 0.9085(4) 0.6300(3) 0.1528(3) 0.0675(8) Uani 1 1 d . . .
C12 C 0.6983(4) 0.7782(3) 0.4289(3) 0.0713(8) Uani 1 1 d . . .
C13 C 0.8246(4) 0.5096(3) 0.4074(4) 0.0767(9) Uani 1 1 d . . .
C14 C 0.5751(4) 0.5454(3) 0.3256(3) 0.0702(8) Uani 1 1 d . . .
C15 C 0.4156(3) 0.8144(3) 0.2554(3) 0.0585(7) Uani 1 1 d . . .
C16 C 0.3397(4) 0.8401(3) 0.3854(4) 0.0790(9) Uani 1 1 d . . .
C17 C 0.1888(4) 0.8587(4) 0.4334(5) 0.0964(12) Uani 1 1 d . . .
C18 C 0.1160(5) 0.8517(4) 0.3543(6) 0.1105(16) Uani 1 1 d . . .
C19 C 0.1881(5) 0.8271(4) 0.2252(7) 0.1062(15) Uani 1 1 d . . .
C20 C 0.3390(4) 0.8073(3) 0.1749(4) 0.0763(9) Uani 1 1 d . . .
C21 C 0.6898(3) 0.7392(3) 0.0015(3) 0.0588(7) Uani 1 1 d . . .
C22 C 0.6850(5) 0.6157(4) -0.0304(4) 0.0887(12) Uani 1 1 d . . .
C23 C 0.7295(6) 0.5797(5) -0.1597(5) 0.1063(16) Uani 1 1 d . . .
C24 C 0.7813(5) 0.6646(6) -0.2556(5) 0.1097(17) Uani 1 1 d . . .
C25 C 0.7869(5) 0.7879(6) -0.2269(4) 0.0960(13) Uani 1 1 d . . .
C26 C 0.7419(3) 0.8242(4) -0.0987(3) 0.0729(9) Uani 1 1 d . . .
C27 C 0.6859(3) 0.9647(3) 0.1834(3) 0.0534(6) Uani 1 1 d . . .
C28 C 0.5855(4) 1.0710(3) 0.2015(4) 0.0766(9) Uani 1 1 d . . .
C29 C 0.6232(5) 1.1929(4) 0.1991(5) 0.1007(13) Uani 1 1 d . . .
C30 C 0.7613(5) 1.2079(4) 0.1824(4) 0.0907(12) Uani 1 1 d . . .
C31 C 0.8624(5) 1.1044(4) 0.1635(5) 0.0990(13) Uani 1 1 d . . .
C32 C 0.8243(4) 0.9830(3) 0.1643(4) 0.0841(11) Uani 1 1 d . . .
H16 H 0.396(4) 0.850(3) 0.446(3) 0.088(10) Uiso 1 1 d . . .
H17 H 0.148(4) 0.877(3) 0.526(4) 0.096(12) Uiso 1 1 d . . .
H18 H 0.009(6) 0.868(5) 0.383(5) 0.17(2) Uiso 1 1 d . . .
H19 H 0.151(4) 0.819(4) 0.169(4) 0.095(13) Uiso 1 1 d . . .
H20 H 0.392(3) 0.792(3) 0.092(3) 0.076(11) Uiso 1 1 d . . .
H22 H 0.640(4) 0.572(3) 0.028(3) 0.076(13) Uiso 1 1 d . . .
H23 H 0.717(4) 0.497(4) -0.165(4) 0.104(14) Uiso 1 1 d . . .
H24 H 0.813(5) 0.644(4) -0.345(5) 0.128(15) Uiso 1 1 d . . .
H25 H 0.821(4) 0.842(4) -0.288(4) 0.104(15) Uiso 1 1 d . . .
H26 H 0.752(3) 0.903(3) -0.078(3) 0.059(8) Uiso 1 1 d . . .
H28 H 0.491(4) 1.062(3) 0.213(3) 0.097(12) Uiso 1 1 d . . .
H29 H 0.557(4) 1.262(4) 0.211(4) 0.109(13) Uiso 1 1 d . . .
H30 H 0.789(4) 1.285(3) 0.178(3) 0.086(11) Uiso 1 1 d . . .
H31 H 0.957(5) 1.112(4) 0.150(4) 0.114(14) Uiso 1 1 d . . .
H32 H 0.887(3) 0.920(3) 0.155(3) 0.067(9) Uiso 1 1 d . . .

loop_
_atom_site_aniso_label
_atom_site_aniso_U_11
_atom_site_aniso_U_22
_atom_site_aniso_U_33
_atom_site_aniso_U_23
_atom_site_aniso_U_13
_atom_site_aniso_U_12
Rh1 0.05584(15) 0.05258(14) 0.06159(15) -0.00230(10) -0.02501(11) -0.00375(10)
Ge1 0.04701(16) 0.04878(17) 0.05892(17) -0.00589(12) -0.02219(13) -0.00391(12)
O11 0.0683(15) 0.1016(19) 0.0959(18) 0.0017(14) -0.0068(14) -0.0013(13)
O12 0.158(3) 0.100(2) 0.0913(18) -0.0327(16) -0.0542(18) -0.0076(18)
O13 0.116(2) 0.107(2) 0.123(2) 0.0286(17) -0.0598(19) 0.0073(17)
O14 0.0938(19) 0.0832(17) 0.125(2) 0.0058(15) -0.0473(17) -0.0342(14)
C11 0.0646(19) 0.0597(18) 0.076(2) 0.0013(15) -0.0249(17) -0.0013(14)
C12 0.086(2) 0.070(2) 0.0641(18) -0.0024(15) -0.0350(17) -0.0064(16)
C13 0.078(2) 0.070(2) 0.084(2) 0.0086(17) -0.0357(19) -0.0029(17)
C14 0.074(2) 0.0591(18) 0.083(2) 0.0017(15) -0.0326(18) -0.0122(16)
C15 0.0486(15) 0.0500(15) 0.0787(19) -0.0023(13) -0.0245(14) -0.0067(12)
C16 0.060(2) 0.081(2) 0.092(2) -0.0114(19) -0.0220(19) -0.0056(16)
C17 0.065(2) 0.087(3) 0.115(3) -0.009(2) -0.005(2) -0.0052(19)
C18 0.052(2) 0.094(3) 0.173(5) -0.005(3) -0.025(3) -0.010(2)
C19 0.071(3) 0.100(3) 0.170(5) -0.005(3) -0.069(3) -0.011(2)
C20 0.060(2) 0.077(2) 0.101(3) -0.006(2) -0.039(2) -0.0076(16)
C21 0.0549(16) 0.0628(17) 0.0641(17) -0.0099(14) -0.0304(14) 0.0033(13)
C22 0.119(3) 0.075(2) 0.086(3) -0.016(2) -0.055(3) -0.002(2)
C23 0.141(4) 0.091(3) 0.107(3) -0.042(3) -0.079(3) 0.027(3)
C24 0.098(3) 0.159(5) 0.073(3) -0.044(3) -0.043(2) 0.031(3)
C25 0.082(3) 0.140(4) 0.066(2) -0.003(3) -0.028(2) -0.010(3)
C26 0.0605(19) 0.093(3) 0.070(2) -0.0084(19) -0.0276(16) -0.0097(17)
C27 0.0486(14) 0.0558(15) 0.0561(15) -0.0058(12) -0.0180(12) -0.0074(12)
C28 0.065(2) 0.0541(18) 0.112(3) -0.0112(17) -0.032(2) -0.0045(15)
C29 0.092(3) 0.058(2) 0.144(4) -0.014(2) -0.033(3) -0.003(2)
C30 0.099(3) 0.063(2) 0.105(3) -0.010(2) -0.021(2) -0.031(2)
C31 0.068(2) 0.084(3) 0.147(4) -0.004(2) -0.034(2) -0.029(2)
C32 0.0554(19) 0.061(2) 0.134(3) -0.008(2) -0.032(2) -0.0055(16)

loop_
_atom_type_symbol
_atom_type_description
_atom_type_scat_dispersion_real
_atom_type_scat_dispersion_imag
_atom_type_scat_source
C C 0.0033 0.0016 'International Tables Vol C Tables 4.2.6.8 and 6.1.1.4'
H H 0.0000 0.0000 'International Tables Vol C Tables 4.2.6.8 and 6.1.1.4'
O O 0.0106 0.0060 'International Tables Vol C Tables 4.2.6.8 and 6.1.1.4'
Ge Ge 0.1547 1.8001 'International Tables Vol C Tables 4.2.6.8 and 6.1.1.4'
Rh Rh -1.1178 0.9187 'International Tables Vol C Tables 4.2.6.8 and 6.1.1.4'

loop_
_geom_angle_atom_site_label_1
_geom_angle_atom_site_label_2
_geom_angle_atom_site_label_3
_geom_angle
_geom_angle_site_symmetry_1
_geom_angle_site_symmetry_3
_geom_angle_publ_flag
C14 Rh1 C12 116.93(14) . . ?
C14 Rh1 C11 122.31(13) . . ?
C12 Rh1 C11 117.69(14) . . ?
C14 Rh1 C13 96.26(14) . . ?
C12 Rh1 C13 96.25(14) . . ?
C11 Rh1 C13 95.04(14) . . ?
C14 Rh1 Ge1 83.61(10) . . ?
C12 Rh1 Ge1 84.67(9) . . ?
C11 Rh1 Ge1 84.21(9) . . ?
C13 Rh1 Ge1 179.01(10) . . ?
C15 Ge1 C27 107.17(11) . . ?
C15 Ge1 C21 108.04(12) . . ?
C27 Ge1 C21 108.10(12) . . ?
C15 Ge1 Rh1 112.04(9) . . ?
C27 Ge1 Rh1 111.11(8) . . ?
C21 Ge1 Rh1 110.21(8) . . ?
O11 C11 Rh1 179.9(4) . . ?
O12 C12 Rh1 178.7(3) . . ?
O13 C13 Rh1 179.2(4) . . ?
O14 C14 Rh1 177.9(3) . . ?
C20 C15 C16 118.3(3) . . ?
C20 C15 Ge1 120.0(2) . . ?
C16 C15 Ge1 121.7(2) . . ?
C15 C16 C17 120.6(4) . . ?
C18 C17 C16 120.5(5) . . ?
C17 C18 C19 120.3(4) . . ?
C18 C19 C20 120.3(5) . . ?
C15 C20 C19 120.1(4) . . ?
C26 C21 C22 117.9(3) . . ?
C26 C21 Ge1 120.1(2) . . ?
C22 C21 Ge1 122.0(3) . . ?
C21 C22 C23 120.6(5) . . ?
C24 C23 C22 120.1(5) . . ?
C23 C24 C25 120.6(4) . . ?
C24 C25 C26 119.4(5) . . ?
C25 C26 C21 121.4(4) . . ?
C32 C27 C28 117.6(3) . . ?
C32 C27 Ge1 123.0(2) . . ?
C28 C27 Ge1 119.5(2) . . ?
C27 C28 C29 121.3(3) . . ?
C30 C29 C28 119.8(4) . . ?
C31 C30 C29 120.0(4) . . ?
C30 C31 C32 119.9(4) . . ?
C27 C32 C31 121.5(3) . . ?

loop_
_geom_bond_atom_site_label_1
_geom_bond_atom_site_label_2
_geom_bond_distance
_geom_bond_site_symmetry_2
_geom_bond_publ_flag
Rh1 C14 1.943(3) . ?
Rh1 C12 1.947(3) . ?
Rh1 C11 1.949(3) . ?
Rh1 C13 1.977(4) . ?
Rh1 Ge1 2.5061(4) . ?
Ge1 C15 1.961(3) . ?
Ge1 C27 1.962(3) . ?
Ge1 C21 1.965(3) . ?
O11 C11 1.124(4) . ?
O12 C12 1.117(4) . ?
O13 C13 1.100(4) . ?
O14 C14 1.122(4) . ?
C15 C20 1.375(4) . ?
C15 C16 1.379(4) . ?
C16 C17 1.398(5) . ?
C17 C18 1.333(7) . ?
C18 C19 1.364(7) . ?
C19 C20 1.399(5) . ?
C21 C26 1.378(4) . ?
C21 C22 1.379(5) . ?
C22 C23 1.388(6) . ?
C23 C24 1.347(7) . ?
C24 C25 1.368(7) . ?
C25 C26 1.377(5) . ?
C27 C32 1.364(4) . ?
C27 C28 1.369(4) . ?
C28 C29 1.385(5) . ?
C29 C30 1.359(6) . ?
C30 C31 1.351(6) . ?
C31 C32 1.385(5) . ?
